data_7706772
loop_
_publ_author_name
'Maity, Souvik'
'Mahapatra, Prithwish'
'Ghosh, Tanmoy Kumar'
'Gomila, Rosa Maria'
'Frontera, Antonio'
'Ghosh, Ashutosh'

_publ_section_title
;
 Synthesis of Ni(II)-Mn(II) complexes using a new mononuclear Ni(II)
 complex of an N2O3 donor unsymmetrical ligand: structures, magnetic
 properties and catalytic oxidase activity
;
_journal_name_full 'Dalton Transactions'
_journal_paper_doi 10.1039/D0DT04337K
_journal_year 2021
_chemical_formula_sum 'C38 H44 Mn2 N16 Ni2 O8'
_chemical_formula_weight 1080.15
_space_group_crystal_system monoclinic
_space_group_IT_number 14
_space_group_name_Hall '-P 2yn'
_space_group_name_H-M_alt 'P 1 21/n 1'
_atom_sites_solution_hydrogens mixed
_audit_creation_method SHELXL-2018/3
_audit_update_record
;
2020-12-17 deposited with the CCDC.	2021-03-01 downloaded from the CCDC.
;
_cell_angle_alpha 90
_cell_angle_beta 90.680(5)
_cell_angle_gamma 90
_cell_formula_units_Z 2
_cell_length_a 10.4335(9)
_cell_length_b 17.4093(15)
_cell_length_c 12.3375(10)
_cell_measurement_reflns_used 13367
_cell_measurement_temperature 296(2)
_cell_measurement_theta_max 25.499
_cell_measurement_theta_min 2.023
_cell_volume 2240.8(3)
_computing_cell_refinement 'Bruker SAINT'
_computing_data_collection 'Bruker APEX2'
_computing_data_reduction 'Bruker SAINT'
_computing_molecular_graphics 'Olex2 (Dolomanov et al., 2009)'
_computing_publication_material 'Olex2 (Dolomanov et al., 2009)'
_computing_structure_refinement 'SHELXL-2018/3 (Sheldrick, 2018)'
_computing_structure_solution 'SHELXT 2014/4 (Sheldrick, 2014)'
_diffrn_ambient_temperature 296(2)
_diffrn_measured_fraction_theta_full 0.999
_diffrn_measured_fraction_theta_max 0.999
_diffrn_measurement_device_type 'Bruker APEX-II CCD'
_diffrn_measurement_method '\f and \w scans'
_diffrn_radiation_type MoK\a
_diffrn_radiation_wavelength 0.71073
_diffrn_reflns_av_R_equivalents 0.0510
_diffrn_reflns_av_unetI/netI 0.0575
_diffrn_reflns_Laue_measured_fraction_full 0.999
_diffrn_reflns_Laue_measured_fraction_max 0.999
_diffrn_reflns_limit_h_max 12
_diffrn_reflns_limit_h_min -11
_diffrn_reflns_limit_k_max 21
_diffrn_reflns_limit_k_min -16
_diffrn_reflns_limit_l_max 14
_diffrn_reflns_limit_l_min -14
_diffrn_reflns_number 13367
_diffrn_reflns_point_group_measured_fraction_full 0.999
_diffrn_reflns_point_group_measured_fraction_max 0.999
_diffrn_reflns_theta_full 25.242
_diffrn_reflns_theta_max 25.499
_diffrn_reflns_theta_min 2.023
_exptl_absorpt_coefficient_mu 1.448
_exptl_absorpt_correction_T_max 0.629
_exptl_absorpt_correction_T_min 0.550
_exptl_absorpt_correction_type empirical
_exptl_absorpt_process_details SADABS
_exptl_crystal_colour GREEN
_exptl_crystal_density_diffrn 1.601
_exptl_crystal_description BLOCK
_exptl_crystal_F_000 1108
_exptl_crystal_size_max 0.42
_exptl_crystal_size_mid 0.36
_exptl_crystal_size_min 0.32
_refine_diff_density_max 0.424
_refine_diff_density_min -0.589
_refine_diff_density_rms 0.126
_refine_ls_extinction_method none
_refine_ls_goodness_of_fit_ref 1.100
_refine_ls_hydrogen_treatment mixed
_refine_ls_matrix_type full
_refine_ls_number_parameters 303
_refine_ls_number_reflns 4171
_refine_ls_number_restraints 3
_refine_ls_restrained_S_all 1.101
_refine_ls_R_factor_all 0.0627
_refine_ls_R_factor_gt 0.0453
_refine_ls_shift/su_max 0.001
_refine_ls_shift/su_mean 0.000
_refine_ls_structure_factor_coef Fsqd
_refine_ls_weighting_details 'w=1/[\s^2^(Fo^2^)+(0.0667P)^2^] where P=(Fo^2^+2Fc^2^)/3'
_refine_ls_weighting_scheme calc
_refine_ls_wR_factor_gt 0.1191
_refine_ls_wR_factor_ref 0.1282
_reflns_Friedel_coverage 0.000
_reflns_number_gt 3200
_reflns_number_total 4171
_reflns_threshold_expression 'I > 2\s(I)'
_cod_data_source_file d0dt04337k2.cif
_cod_data_source_block 4
_cod_depositor_comments
;
The following automatic conversions were performed:

data item '_exptl_absorpt_correction_type' value 'EMPIRICAL' was
changed to 'empirical' in accordance with the
/home/data/users/saulius/crontab/automatic-downloads/rss-feeds/RSC/lib/dictionaries/cif_core.dic
dictionary named 'cif_core.dic' version 2.4.2 last updated on
2011-04-26.

Automatic conversion script
Id: cif_fix_values 7556 2019-12-06 15:28:31Z antanas 
;
_cod_original_sg_symbol_H-M 'P 21/n'
_cod_database_code 7706772
_shelx_shelxl_version_number 2018/3
_shelx_space_group_comment
;
The symmetry employed for this shelxl refinement is uniquely defined
by the following loop, which should always be used as a source of
symmetry information in preference to the above space-group names.
They are only intended as comments.
;

loop_
_space_group_symop_operation_xyz
'x, y, z'
'-x+1/2, y+1/2, -z+1/2'
'-x, -y, -z'
'x-1/2, -y-1/2, z-1/2'

loop_
_atom_site_label
_atom_site_type_symbol
_atom_site_fract_x
_atom_site_fract_y
_atom_site_fract_z
_atom_site_U_iso_or_equiv
_atom_site_adp_type
_atom_site_occupancy
_atom_site_site_symmetry_order
_atom_site_calc_flag
_atom_site_refinement_flags_posn
_atom_site_refinement_flags_adp
_atom_site_refinement_flags_occupancy
_atom_site_disorder_assembly
_atom_site_disorder_group
C1 C 0.6387(4) 0.44943(19) 0.7575(2) 0.0357(8) Uani 1 1 d . . . . .
C2 C 0.7650(4) 0.4771(2) 0.7466(3) 0.0395(9) Uani 1 1 d . . . . .
C3 C 0.8470(5) 0.4835(3) 0.8331(3) 0.0603(12) Uani 1 1 d . . . . .
H3 H 0.929804 0.501893 0.823862 0.072 Uiso 1 1 calc R U . . .
C4 C 0.8046(5) 0.4620(3) 0.9360(3) 0.0736(15) Uani 1 1 d . . . . .
H4A H 0.859805 0.465669 0.995527 0.088 Uiso 1 1 calc R U . . .
C5 C 0.6831(5) 0.4356(3) 0.9491(3) 0.0635(13) Uani 1 1 d . . . . .
H5 H 0.655954 0.422561 1.018208 0.076 Uiso 1 1 calc R U . . .
C6 C 0.5974(4) 0.4276(2) 0.8612(3) 0.0452(10) Uani 1 1 d . . . . .
C7 C 0.4710(5) 0.3996(2) 0.8824(3) 0.0527(11) Uani 1 1 d . . . . .
H7 H 0.451638 0.392412 0.955080 0.063 Uiso 1 1 calc R U . . .
C8 C 0.2571(5) 0.3582(3) 0.8613(3) 0.0693(14) Uani 1 1 d . . . . .
H8A H 0.272145 0.338561 0.933910 0.083 Uiso 1 1 calc R U . . .
H8B H 0.201348 0.402574 0.867088 0.083 Uiso 1 1 calc R U . . .
C9 C 0.1901(6) 0.2980(4) 0.7959(4) 0.097(2) Uani 1 1 d . . . . .
H9A H 0.248368 0.255019 0.788329 0.116 Uiso 1 1 calc R U . . .
H9B H 0.117720 0.279994 0.837514 0.116 Uiso 1 1 calc R U . . .
C10 C 0.1425(5) 0.3184(4) 0.6874(3) 0.0879(18) Uani 1 1 d . . . . .
H10A H 0.090723 0.364490 0.692724 0.105 Uiso 1 1 calc R U . . .
H10B H 0.087279 0.277414 0.661122 0.105 Uiso 1 1 calc R U . . .
C11 C 0.2267(4) 0.3038(2) 0.5134(3) 0.0584(12) Uani 1 1 d . . . . .
H11 H 0.154913 0.272749 0.504206 0.070 Uiso 1 1 calc R U . . .
C12 C 0.3052(4) 0.3144(2) 0.4182(3) 0.0451(9) Uani 1 1 d . . . . .
C13 C 0.2714(5) 0.2687(3) 0.3272(3) 0.0651(13) Uani 1 1 d . . . . .
H13 H 0.207034 0.232129 0.333542 0.078 Uiso 1 1 calc R U . . .
C14 C 0.3315(5) 0.2775(3) 0.2305(4) 0.0682(13) Uani 1 1 d . . . . .
H14 H 0.308738 0.246597 0.171864 0.082 Uiso 1 1 calc R U . . .
C15 C 0.4247(4) 0.3315(2) 0.2199(3) 0.0530(11) Uani 1 1 d . . . . .
H15 H 0.464261 0.338047 0.153370 0.064 Uiso 1 1 calc R U . . .
C16 C 0.4610(4) 0.3765(2) 0.3067(3) 0.0416(9) Uani 1 1 d . . . . .
H16 H 0.526045 0.412439 0.298308 0.050 Uiso 1 1 calc R U . . .
C17 C 0.4020(4) 0.36910(19) 0.4072(3) 0.0353(8) Uani 1 1 d . . . . .
C18 C 0.9132(4) 0.5345(3) 0.6222(3) 0.0639(13) Uani 1 1 d . . . . .
H18A H 0.920455 0.578793 0.668196 0.096 Uiso 1 1 calc R U . . .
H18B H 0.917146 0.550184 0.547713 0.096 Uiso 1 1 calc R U . . .
H18C H 0.982314 0.499690 0.637989 0.096 Uiso 1 1 calc R U . . .
C19 C 0.4922(6) 0.2114(3) 0.6314(5) 0.0880(17) Uani 1 1 d D . . . .
H19A H 0.427326 0.198230 0.682672 0.132 Uiso 1 1 calc R U . . .
H19B H 0.568685 0.182586 0.647081 0.132 Uiso 1 1 calc R U . . .
H19C H 0.462317 0.199417 0.559462 0.132 Uiso 1 1 calc R U . . .
Mn1 Mn 0.64099(5) 0.45852(3) 0.51303(4) 0.03343(18) Uani 1 1 d . . . . .
N1 N 0.3818(4) 0.38322(18) 0.8153(2) 0.0470(8) Uani 1 1 d . . . . .
N2 N 0.2435(3) 0.33166(19) 0.6076(2) 0.0514(9) Uani 1 1 d . . . . .
N3 N 0.7123(3) 0.50367(18) 0.3632(2) 0.0405(8) Uani 1 1 d . . . . .
N4 N 0.7574(3) 0.46999(19) 0.2882(2) 0.0460(8) Uani 1 1 d . . . . .
N5 N 0.8005(4) 0.4387(3) 0.2163(3) 0.0809(14) Uani 1 1 d . . . . .
N6 N 0.7216(4) 0.3437(2) 0.5014(3) 0.0521(9) Uani 1 1 d . . . . .
N7 N 0.8119(5) 0.3299(2) 0.4845(3) 0.0556(10) Uani 1 1 d . . . . .
N8 N 0.9207(5) 0.3063(4) 0.4599(5) 0.121(2) Uani 1 1 d . . . . .
Ni1 Ni 0.39812(5) 0.39214(3) 0.65098(3) 0.03562(17) Uani 1 1 d D . . . .
O1 O 0.5658(2) 0.44550(13) 0.66976(16) 0.0352(6) Uani 1 1 d . . . . .
O2 O 0.4382(2) 0.41715(13) 0.48924(16) 0.0318(5) Uani 1 1 d . . . . .
O3 O 0.7940(2) 0.49710(15) 0.64102(17) 0.0435(6) Uani 1 1 d . . . . .
O4 O 0.5192(3) 0.29049(15) 0.6386(2) 0.0555(7) Uani 1 1 d D . . . .
H4 H 0.589(2) 0.2982(11) 0.603(3) 0.083 Uiso 1 1 d D U . . .

loop_
_atom_site_aniso_label
_atom_site_aniso_U_11
_atom_site_aniso_U_22
_atom_site_aniso_U_33
_atom_site_aniso_U_23
_atom_site_aniso_U_13
_atom_site_aniso_U_12
C1 0.049(2) 0.0340(19) 0.0242(16) 0.0000(13) -0.0095(16) 0.0061(17)
C2 0.044(2) 0.046(2) 0.0285(17) -0.0044(15) -0.0088(16) 0.0038(18)
C3 0.054(3) 0.084(3) 0.043(2) -0.003(2) -0.015(2) -0.004(2)
C4 0.074(4) 0.113(4) 0.034(2) -0.003(2) -0.024(2) -0.003(3)
C5 0.073(4) 0.092(4) 0.0251(19) 0.006(2) -0.012(2) -0.003(3)
C6 0.057(3) 0.052(2) 0.0264(17) 0.0041(15) -0.0048(18) 0.002(2)
C7 0.076(3) 0.056(3) 0.0258(18) 0.0111(16) -0.002(2) -0.004(2)
C8 0.076(4) 0.085(4) 0.048(2) 0.016(2) 0.017(2) -0.015(3)
C9 0.094(4) 0.130(5) 0.066(3) 0.025(3) 0.010(3) -0.059(4)
C10 0.063(3) 0.139(5) 0.062(3) 0.029(3) 0.001(3) -0.046(3)
C11 0.053(3) 0.054(3) 0.068(3) 0.009(2) -0.011(2) -0.023(2)
C12 0.047(2) 0.039(2) 0.049(2) -0.0054(17) -0.0118(19) -0.0064(19)
C13 0.059(3) 0.062(3) 0.074(3) -0.023(2) -0.015(3) -0.016(2)
C14 0.070(3) 0.073(3) 0.061(3) -0.037(2) -0.014(3) 0.005(3)
C15 0.057(3) 0.062(3) 0.040(2) -0.0159(19) -0.012(2) 0.010(2)
C16 0.053(3) 0.040(2) 0.0320(18) -0.0045(15) -0.0051(17) 0.0023(18)
C17 0.040(2) 0.0293(18) 0.0360(18) -0.0046(14) -0.0123(16) 0.0049(16)
C18 0.041(3) 0.098(4) 0.053(2) 0.012(2) -0.005(2) -0.011(2)
C19 0.087(4) 0.046(3) 0.131(5) 0.012(3) -0.011(4) -0.001(3)
Mn1 0.0425(4) 0.0347(3) 0.0230(3) 0.00224(19) -0.0032(2) 0.0012(2)
N1 0.056(2) 0.051(2) 0.0342(16) 0.0129(14) 0.0011(16) -0.0078(17)
N2 0.051(2) 0.058(2) 0.0448(18) 0.0138(16) -0.0045(16) -0.0185(17)
N3 0.048(2) 0.0464(19) 0.0275(14) 0.0034(13) 0.0028(14) 0.0028(15)
N4 0.047(2) 0.059(2) 0.0320(16) 0.0075(15) 0.0011(15) 0.0078(17)
N5 0.098(4) 0.105(3) 0.041(2) -0.010(2) 0.008(2) 0.031(3)
N6 0.069(3) 0.038(2) 0.050(2) 0.0080(15) -0.002(2) 0.005(2)
N7 0.061(3) 0.057(3) 0.049(2) 0.0129(17) -0.010(2) -0.019(2)
N8 0.070(4) 0.148(5) 0.145(5) 0.006(4) 0.010(4) 0.004(4)
Ni1 0.0420(3) 0.0366(3) 0.0282(2) 0.00864(17) -0.0032(2) -0.0063(2)
O1 0.0424(15) 0.0410(14) 0.0221(11) 0.0041(9) -0.0070(10) -0.0052(11)
O2 0.0405(14) 0.0301(12) 0.0245(10) -0.0015(9) -0.0051(10) -0.0061(11)
O3 0.0400(15) 0.0605(17) 0.0297(12) 0.0000(11) -0.0064(11) -0.0064(13)
O4 0.062(2) 0.0380(16) 0.0667(18) 0.0122(13) 0.0025(15) -0.0036(14)

loop_
_atom_type_symbol
_atom_type_description
_atom_type_scat_dispersion_real
_atom_type_scat_dispersion_imag
_atom_type_scat_source
C C 0.0033 0.0016 'International Tables Vol C Tables 4.2.6.8 and 6.1.1.4'
H H 0.0000 0.0000 'International Tables Vol C Tables 4.2.6.8 and 6.1.1.4'
N N 0.0061 0.0033 'International Tables Vol C Tables 4.2.6.8 and 6.1.1.4'
O O 0.0106 0.0060 'International Tables Vol C Tables 4.2.6.8 and 6.1.1.4'
Mn Mn 0.3368 0.7283 'International Tables Vol C Tables 4.2.6.8 and 6.1.1.4'
Ni Ni 0.3393 1.1124 'International Tables Vol C Tables 4.2.6.8 and 6.1.1.4'

loop_
_geom_angle_atom_site_label_1
_geom_angle_atom_site_label_2
_geom_angle_atom_site_label_3
_geom_angle
_geom_angle_site_symmetry_1
_geom_angle_site_symmetry_3
_geom_angle_publ_flag
O1 C1 C6 123.6(4) . . ?
O1 C1 C2 118.0(3) . . ?
C6 C1 C2 118.4(3) . . ?
C3 C2 O3 125.0(4) . . ?
C3 C2 C1 122.1(3) . . ?
O3 C2 C1 113.0(3) . . ?
C2 C3 C4 119.1(4) . . ?
C2 C3 H3 120.5 . . ?
C4 C3 H3 120.5 . . ?
C5 C4 C3 120.2(4) . . ?
C5 C4 H4A 119.9 . . ?
C3 C4 H4A 119.9 . . ?
C4 C5 C6 121.8(4) . . ?
C4 C5 H5 119.1 . . ?
C6 C5 H5 119.1 . . ?
C5 C6 C1 118.5(4) . . ?
C5 C6 C7 118.1(3) . . ?
C1 C6 C7 123.4(4) . . ?
N1 C7 C6 128.7(3) . . ?
N1 C7 H7 115.6 . . ?
C6 C7 H7 115.6 . . ?
C9 C8 N1 113.9(4) . . ?
C9 C8 H8A 108.8 . . ?
N1 C8 H8A 108.8 . . ?
C9 C8 H8B 108.8 . . ?
N1 C8 H8B 108.8 . . ?
H8A C8 H8B 107.7 . . ?
C10 C9 C8 118.4(5) . . ?
C10 C9 H9A 107.7 . . ?
C8 C9 H9A 107.7 . . ?
C10 C9 H9B 107.7 . . ?
C8 C9 H9B 107.7 . . ?
H9A C9 H9B 107.1 . . ?
C9 C10 N2 114.3(5) . . ?
C9 C10 H10A 108.7 . . ?
N2 C10 H10A 108.7 . . ?
C9 C10 H10B 108.7 . . ?
N2 C10 H10B 108.7 . . ?
H10A C10 H10B 107.6 . . ?
N2 C11 C12 128.3(4) . . ?
N2 C11 H11 115.9 . . ?
C12 C11 H11 115.9 . . ?
C17 C12 C13 118.6(4) . . ?
C17 C12 C11 125.5(3) . . ?
C13 C12 C11 115.7(4) . . ?
C14 C13 C12 121.2(4) . . ?
C14 C13 H13 119.4 . . ?
C12 C13 H13 119.4 . . ?
C15 C14 C13 119.9(4) . . ?
C15 C14 H14 120.0 . . ?
C13 C14 H14 120.0 . . ?
C14 C15 C16 120.6(4) . . ?
C14 C15 H15 119.7 . . ?
C16 C15 H15 119.7 . . ?
C15 C16 C17 121.2(4) . . ?
C15 C16 H16 119.4 . . ?
C17 C16 H16 119.4 . . ?
O2 C17 C12 122.8(3) . . ?
O2 C17 C16 118.8(3) . . ?
C12 C17 C16 118.4(3) . . ?
O3 C18 H18A 109.5 . . ?
O3 C18 H18B 109.5 . . ?
H18A C18 H18B 109.5 . . ?
O3 C18 H18C 109.5 . . ?
H18A C18 H18C 109.5 . . ?
H18B C18 H18C 109.5 . . ?
O4 C19 H19A 109.5 . . ?
O4 C19 H19B 109.5 . . ?
H19A C19 H19B 109.5 . . ?
O4 C19 H19C 109.5 . . ?
H19A C19 H19C 109.5 . . ?
H19B C19 H19C 109.5 . . ?
O1 Mn1 N3 164.72(11) . . ?
O1 Mn1 N6 96.33(11) . . ?
N3 Mn1 N6 98.13(13) . . ?
O1 Mn1 O2 74.07(8) . . ?
N3 Mn1 O2 109.82(10) . . ?
N6 Mn1 O2 93.50(13) . . ?
O1 Mn1 O2 88.56(8) . 3_666 ?
N3 Mn1 O2 77.00(10) . 3_666 ?
N6 Mn1 O2 175.11(11) . 3_666 ?
O2 Mn1 O2 87.86(8) . 3_666 ?
O1 Mn1 O3 70.67(9) . . ?
N3 Mn1 O3 103.66(10) . . ?
N6 Mn1 O3 92.70(13) . . ?
O2 Mn1 O3 144.66(8) . . ?
O2 Mn1 O3 88.87(9) 3_666 . ?
C7 N1 C8 116.9(3) . . ?
C7 N1 Ni1 124.1(3) . . ?
C8 N1 Ni1 118.9(3) . . ?
C11 N2 C10 117.4(4) . . ?
C11 N2 Ni1 123.3(3) . . ?
C10 N2 Ni1 119.2(3) . . ?
N4 N3 Mn1 129.0(3) . . ?
N4 N3 Ni1 124.4(2) . 3_666 ?
Mn1 N3 Ni1 100.80(12) . 3_666 ?
N5 N4 N3 179.2(4) . . ?
N7 N6 Mn1 127.0(4) . . ?
N6 N7 N8 174.2(6) . . ?
O1 Ni1 N2 169.75(12) . . ?
O1 Ni1 N1 90.20(12) . . ?
N2 Ni1 N1 98.59(13) . . ?
O1 Ni1 O2 80.12(9) . . ?
N2 Ni1 O2 91.40(11) . . ?
N1 Ni1 O2 169.66(12) . . ?
O1 Ni1 N3 94.86(11) . 3_666 ?
N2 Ni1 N3 89.59(13) . 3_666 ?
N1 Ni1 N3 95.37(12) . 3_666 ?
O2 Ni1 N3 81.96(9) . 3_666 ?
O1 Ni1 O4 83.00(10) . . ?
N2 Ni1 O4 91.15(13) . . ?
N1 Ni1 O4 93.60(12) . . ?
O2 Ni1 O4 88.83(10) . . ?
N3 Ni1 O4 170.78(10) 3_666 . ?
C1 O1 Ni1 128.1(2) . . ?
C1 O1 Mn1 122.0(2) . . ?
Ni1 O1 Mn1 106.23(9) . . ?
C17 O2 Ni1 121.6(2) . . ?
C17 O2 Mn1 123.0(2) . . ?
Ni1 O2 Mn1 98.08(9) . . ?
C17 O2 Mn1 118.0(2) . 3_666 ?
Ni1 O2 Mn1 97.51(9) . 3_666 ?
Mn1 O2 Mn1 92.14(8) . 3_666 ?
C2 O3 C18 118.0(3) . . ?
C2 O3 Mn1 114.1(2) . . ?
C18 O3 Mn1 127.8(2) . . ?
C19 O4 Ni1 133.1(3) . . ?
C19 O4 H4 106.8(14) . . ?
Ni1 O4 H4 113.7(14) . . ?

loop_
_geom_bond_atom_site_label_1
_geom_bond_atom_site_label_2
_geom_bond_distance
_geom_bond_site_symmetry_2
_geom_bond_publ_flag
C1 O1 1.317(4) . ?
C1 C6 1.407(4) . ?
C1 C2 1.411(5) . ?
C2 C3 1.365(5) . ?
C2 O3 1.385(4) . ?
C3 C4 1.400(6) . ?
C3 H3 0.9300 . ?
C4 C5 1.360(7) . ?
C4 H4A 0.9300 . ?
C5 C6 1.404(5) . ?
C5 H5 0.9300 . ?
C6 C7 1.434(6) . ?
C7 N1 1.271(5) . ?
C7 H7 0.9300 . ?
C8 C9 1.491(7) . ?
C8 N1 1.491(5) . ?
C8 H8A 0.9700 . ?
C8 H8B 0.9700 . ?
C9 C10 1.467(7) . ?
C9 H9A 0.9700 . ?
C9 H9B 0.9700 . ?
C10 N2 1.468(5) . ?
C10 H10A 0.9700 . ?
C10 H10B 0.9700 . ?
C11 N2 1.269(5) . ?
C11 C12 1.452(6) . ?
C11 H11 0.9300 . ?
C12 C17 1.396(5) . ?
C12 C13 1.417(5) . ?
C13 C14 1.362(6) . ?
C13 H13 0.9300 . ?
C14 C15 1.360(6) . ?
C14 H14 0.9300 . ?
C15 C16 1.377(5) . ?
C15 H15 0.9300 . ?
C16 C17 1.397(5) . ?
C16 H16 0.9300 . ?
C17 O2 1.363(4) . ?
C18 O3 1.425(5) . ?
C18 H18A 0.9600 . ?
C18 H18B 0.9600 . ?
C18 H18C 0.9600 . ?
C19 O4 1.408(5) . ?
C19 H19A 0.9600 . ?
C19 H19B 0.9600 . ?
C19 H19C 0.9600 . ?
Mn1 O1 2.108(2) . ?
Mn1 N3 2.150(3) . ?
Mn1 N6 2.174(4) . ?
Mn1 O2 2.251(2) . ?
Mn1 O2 2.317(2) 3_666 ?
Mn1 O3 2.331(2) . ?
N1 Ni1 2.042(3) . ?
N2 Ni1 1.994(3) . ?
N3 N4 1.196(4) . ?
N3 Ni1 2.155(3) 3_666 ?
N4 N5 1.138(4) . ?
N6 N7 0.996(5) . ?
N7 N8 1.249(7) . ?
Ni1 O1 1.992(2) . ?
Ni1 O2 2.090(2) . ?
Ni1 O4 2.180(3) . ?
O4 H4 0.863(9) . ?
